data_7005541
loop_
_publ_author_name
'Heroux, Katie J.'
'Woodin, Katrina S.'
'Tranchemontagne, David J.'
'Widger, Peter C. B.'
'Southwick, Evan'
'Wong, Edward H.'
'Weisman, Gary R.'
'Tomellini, Sterling A.'
'Wadas, Thaddeus J.'
'Anderson, Carolyn J.'
'Kassel, Scott'
'Golen, James A.'
'Rheingold, Arnold L.'

_publ_section_title
;
 The long and short of it: the influence of N-carboxyethyl
 versusN-carboxymethyl pendant arms on in vitro and in vivo behavior of
 copper complexes of cross-bridged tetraamine macrocycles.
;
_journal_issue 21
_journal_name_full 'Dalton transactions (Cambridge, England : 2003)'
_journal_page_first 2150
_journal_page_last 2162
_journal_paper_doi 10.1039/b702938a
_journal_year 2007
_chemical_formula_sum 'C18 H38 Cl2 Cu N4 O14'
_chemical_formula_weight 668.96
_chemical_name_systematic
;

?

;
_space_group_IT_number 14
_symmetry_cell_setting monoclinic
_symmetry_space_group_name_Hall '-P 2yn'
_symmetry_space_group_name_H-M 'P 1 21/n 1'
_atom_sites_solution_hydrogens geom
_atom_sites_solution_primary direct
_atom_sites_solution_secondary difmap
_audit_creation_method SHELXL-97
_cell_angle_alpha 90.00
_cell_angle_beta 93.2180(10)
_cell_angle_gamma 90.00
_cell_formula_units_Z 4
_cell_length_a 8.7623(5)
_cell_length_b 17.9633(10)
_cell_length_c 17.2184(10)
_cell_measurement_reflns_used 4711
_cell_measurement_temperature 213(2)
_cell_measurement_theta_max 25.13
_cell_measurement_theta_min 2.27
_cell_volume 2705.9(3)
_computing_cell_refinement 'Bruker SMART'
_computing_data_collection 'Bruker SMART'
_computing_data_reduction 'Bruker SAINT'
_computing_molecular_graphics 'Bruker SHELXTL'
_computing_publication_material 'Bruker SHELXTL'
_computing_structure_refinement 'SHELXL-97 (Sheldrick, 1997)'
_computing_structure_solution 'SHELXS-97 (Sheldrick, 1990)'
_diffrn_ambient_temperature 213(2)
_diffrn_measured_fraction_theta_full 0.999
_diffrn_measured_fraction_theta_max 0.999
_diffrn_measurement_device_type 'CCD area detector'
_diffrn_measurement_method 'phi and omega scans'
_diffrn_radiation_monochromator graphite
_diffrn_radiation_source 'fine-focus sealed tube'
_diffrn_radiation_type MoK\a
_diffrn_radiation_wavelength 0.71073
_diffrn_reflns_av_R_equivalents 0.0294
_diffrn_reflns_av_sigmaI/netI 0.0312
_diffrn_reflns_limit_h_max 9
_diffrn_reflns_limit_h_min -10
_diffrn_reflns_limit_k_max 22
_diffrn_reflns_limit_k_min -22
_diffrn_reflns_limit_l_max 21
_diffrn_reflns_limit_l_min -20
_diffrn_reflns_number 18531
_diffrn_reflns_theta_full 26.00
_diffrn_reflns_theta_max 26.00
_diffrn_reflns_theta_min 1.64
_exptl_absorpt_coefficient_mu 1.079
_exptl_absorpt_correction_T_max 1.000
_exptl_absorpt_correction_T_min 0.785
_exptl_absorpt_correction_type multi-scan
_exptl_absorpt_process_details SADABS
_exptl_crystal_colour blue
_exptl_crystal_density_diffrn 1.642
_exptl_crystal_density_method 'not measured'
_exptl_crystal_description block
_exptl_crystal_F_000 1396
_exptl_crystal_size_max 0.25
_exptl_crystal_size_mid 0.20
_exptl_crystal_size_min 0.15
_refine_diff_density_max 0.716
_refine_diff_density_min -0.469
_refine_diff_density_rms 0.066
_refine_ls_extinction_method none
_refine_ls_goodness_of_fit_ref 1.027
_refine_ls_hydrogen_treatment constr
_refine_ls_matrix_type full
_refine_ls_number_parameters 376
_refine_ls_number_reflns 5315
_refine_ls_number_restraints 0
_refine_ls_restrained_S_all 1.027
_refine_ls_R_factor_all 0.0521
_refine_ls_R_factor_gt 0.0404
_refine_ls_shift/su_max 0.001
_refine_ls_shift/su_mean 0.000
_refine_ls_structure_factor_coef Fsqd
_refine_ls_weighting_details 'calc w=1/[\s^2^(Fo^2^)+(0.0568P)^2^+1.6685P] where P=(Fo^2^+2Fc^2^)/3'
_refine_ls_weighting_scheme calc
_refine_ls_wR_factor_gt 0.1005
_refine_ls_wR_factor_ref 0.1075
_reflns_number_gt 4288
_reflns_number_total 5315
_reflns_threshold_expression >2sigma(I)
_cod_data_source_file b702938a.txt
_cod_data_source_block wong118
_cod_depositor_comments
;
The following automatic conversions were performed:
'_symmetry_cell_setting' value 'Monoclinic' changed to 'monoclinic'
according to '/home/saulius/struct/CIF-dictionaries/cif_core.dic'
dictionary named 'cif_core.dic' version 2.4.1 from 2010-06-29.

Automatic conversion script
Id: cif_fix_enum 1527 2010-12-29 10:47:43Z saulius 
;
_cod_original_sg_symbol_H-M P2(1)/n
_cod_database_code 7005541

loop_
_symmetry_equiv_pos_as_xyz
'x, y, z'
'-x+1/2, y+1/2, -z+1/2'
'-x, -y, -z'
'x-1/2, -y-1/2, z-1/2'

loop_
_atom_site_label
_atom_site_type_symbol
_atom_site_fract_x
_atom_site_fract_y
_atom_site_fract_z
_atom_site_U_iso_or_equiv
_atom_site_adp_type
_atom_site_occupancy
_atom_site_symmetry_multiplicity
_atom_site_calc_flag
_atom_site_refinement_flags
_atom_site_disorder_assembly
_atom_site_disorder_group
Cu1 Cu 0.13571(4) 0.246816(16) 0.458090(18) 0.02854(11) Uani 1 1 d . . .
O1 O 0.0233(2) 0.21683(11) 0.55331(12) 0.0418(5) Uani 1 1 d . . .
O2 O 0.0186(3) 0.20995(14) 0.68107(13) 0.0504(6) Uani 1 1 d . . .
H2 H -0.013(4) 0.172(2) 0.673(2) 0.058(13) Uiso 1 1 d . . .
O3 O 0.3661(3) 0.22493(12) 0.54596(12) 0.0460(5) Uani 1 1 d . . .
O4 O 0.5956(3) 0.17264(17) 0.55879(18) 0.0639(7) Uani 1 1 d . . .
H4 H 0.609(6) 0.213(3) 0.573(3) 0.085(17) Uiso 1 1 d . . .
N1 N 0.1431(3) 0.13504(12) 0.43079(14) 0.0384(6) Uani 1 1 d . . .
N2 N -0.0588(3) 0.27051(14) 0.37497(15) 0.0395(6) Uani 1 1 d . . .
N3 N 0.2696(3) 0.26461(12) 0.36491(13) 0.0303(5) Uani 1 1 d . . .
N4 N 0.1256(3) 0.35862(12) 0.48602(13) 0.0314(5) Uani 1 1 d . . .
C1 C 0.4484(4) 0.17139(17) 0.53889(17) 0.0437(7) Uani 1 1 d . . .
C2 C 0.3971(4) 0.09819(16) 0.50598(19) 0.0488(8) Uani 1 1 d . . .
H2A H 0.4357 0.0589 0.5413 0.059 Uiso 1 1 calc R . .
H2B H 0.4445 0.0910 0.4563 0.059 Uiso 1 1 calc R . .
C3 C 0.2269(4) 0.08829(16) 0.49250(18) 0.0487(8) Uani 1 1 d . . .
H3A H 0.1803 0.0979 0.5419 0.058 Uiso 1 1 calc R . .
H3B H 0.2079 0.0359 0.4795 0.058 Uiso 1 1 calc R . .
C4 C 0.2164(4) 0.12886(15) 0.35526(17) 0.0385(7) Uani 1 1 d . . .
H4A H 0.1378 0.1318 0.3126 0.046 Uiso 1 1 calc R . .
H4B H 0.2670 0.0804 0.3522 0.046 Uiso 1 1 calc R . .
C5 C 0.3322(3) 0.18984(15) 0.34626(16) 0.0351(6) Uani 1 1 d . . .
H5A H 0.4225 0.1798 0.3808 0.042 Uiso 1 1 calc R . .
H5B H 0.3644 0.1900 0.2927 0.042 Uiso 1 1 calc R . .
C6 C 0.4020(3) 0.31600(16) 0.38307(17) 0.0368(6) Uani 1 1 d . . .
H6A H 0.4590 0.3216 0.3361 0.044 Uiso 1 1 calc R . .
H6B H 0.4704 0.2925 0.4228 0.044 Uiso 1 1 calc R . .
C7 C 0.3605(3) 0.39254(16) 0.41140(17) 0.0391(7) Uani 1 1 d . . .
H7A H 0.2955 0.4167 0.3706 0.047 Uiso 1 1 calc R . .
H7B H 0.4545 0.4219 0.4182 0.047 Uiso 1 1 calc R . .
C8 C 0.2784(3) 0.39554(15) 0.48690(17) 0.0376(6) Uani 1 1 d . . .
H8A H 0.3445 0.3725 0.5280 0.045 Uiso 1 1 calc R . .
H8B H 0.2655 0.4479 0.5010 0.045 Uiso 1 1 calc R . .
C9 C 0.0616(3) 0.37145(15) 0.56313(16) 0.0380(7) Uani 1 1 d . . .
H9A H -0.0498 0.3667 0.5571 0.046 Uiso 1 1 calc R . .
H9B H 0.0845 0.4228 0.5791 0.046 Uiso 1 1 calc R . .
C10 C 0.1198(4) 0.31951(15) 0.62842(16) 0.0390(7) Uani 1 1 d . . .
H10A H 0.2314 0.3157 0.6284 0.047 Uiso 1 1 calc R . .
H10B H 0.0934 0.3400 0.6787 0.047 Uiso 1 1 calc R . .
C11 C 0.0510(4) 0.24437(15) 0.61797(17) 0.0374(7) Uani 1 1 d . . .
C12 C 0.0175(3) 0.39440(16) 0.42681(18) 0.0413(7) Uani 1 1 d . . .
H12A H 0.0732 0.4080 0.3811 0.050 Uiso 1 1 calc R . .
H12B H -0.0234 0.4402 0.4486 0.050 Uiso 1 1 calc R . .
C13 C -0.1138(4) 0.34310(18) 0.40203(19) 0.0468(8) Uani 1 1 d . . .
H13A H -0.1781 0.3353 0.4460 0.056 Uiso 1 1 calc R . .
H13B H -0.1766 0.3667 0.3601 0.056 Uiso 1 1 calc R . .
C14 C -0.1824(4) 0.2143(2) 0.3781(2) 0.0551(9) Uani 1 1 d . . .
H14A H -0.2632 0.2268 0.3385 0.066 Uiso 1 1 calc R . .
H14B H -0.2267 0.2174 0.4290 0.066 Uiso 1 1 calc R . .
C15 C -0.1313(4) 0.13525(19) 0.3651(2) 0.0572(9) Uani 1 1 d . . .
H15A H -0.0874 0.1328 0.3141 0.069 Uiso 1 1 calc R . .
H15B H -0.2221 0.1033 0.3629 0.069 Uiso 1 1 calc R . .
C16 C -0.0156(4) 0.10259(17) 0.4249(2) 0.0518(9) Uani 1 1 d . . .
H16A H -0.0582 0.1070 0.4761 0.062 Uiso 1 1 calc R . .
H16B H -0.0063 0.0493 0.4138 0.062 Uiso 1 1 calc R . .
C17 C 0.1732(3) 0.29487(16) 0.29823(16) 0.0370(6) Uani 1 1 d . . .
H17A H 0.2146 0.2771 0.2499 0.044 Uiso 1 1 calc R . .
H17B H 0.1819 0.3493 0.2988 0.044 Uiso 1 1 calc R . .
C18 C 0.0037(4) 0.27428(18) 0.29709(17) 0.0422(7) Uani 1 1 d . . .
H18A H -0.0548 0.3111 0.2658 0.051 Uiso 1 1 calc R . .
H18B H -0.0107 0.2258 0.2716 0.051 Uiso 1 1 calc R . .
Cl1 Cl 0.65813(8) 0.37445(4) 0.62329(4) 0.04024(18) Uani 1 1 d . . .
O5 O 0.6429(3) 0.40327(17) 0.54757(15) 0.0730(8) Uani 1 1 d . . .
O6 O 0.7629(3) 0.41872(19) 0.66928(16) 0.0822(9) Uani 1 1 d . . .
O7 O 0.5122(3) 0.37314(14) 0.65750(13) 0.0561(6) Uani 1 1 d . . .
O8 O 0.7164(3) 0.30060(14) 0.62194(19) 0.0776(8) Uani 1 1 d . . .
Cl2 Cl 0.44426(9) 0.01588(4) 0.71171(4) 0.04151(18) Uani 1 1 d . . .
O9 O 0.4544(3) -0.04129(17) 0.6572(2) 0.0898(11) Uani 1 1 d . . .
O10 O 0.3982(3) -0.01018(17) 0.78396(16) 0.0775(8) Uani 1 1 d . . .
O11 O 0.5900(3) 0.05012(14) 0.72176(17) 0.0717(8) Uani 1 1 d . . .
O12 O 0.3326(3) 0.06872(19) 0.68405(16) 0.0853(10) Uani 1 1 d . . .
O1S O 0.4408(5) 0.5182(2) 0.7201(3) 0.0922(13) Uani 1 1 d . . .
H1SA H 0.457(6) 0.477(3) 0.703(3) 0.086(17) Uiso 1 1 d . . .
H1SB H 0.372(7) 0.517(3) 0.733(4) 0.11(2) Uiso 1 1 d . . .
O2S O 0.8929(5) 0.08159(17) 0.6616(2) 0.0744(9) Uani 1 1 d . . .
H2SA H 0.796(6) 0.075(3) 0.668(3) 0.086(17) Uiso 1 1 d . . .
H2SB H 0.945(5) 0.066(2) 0.698(2) 0.052(14) Uiso 1 1 d . . .

loop_
_atom_site_aniso_label
_atom_site_aniso_U_11
_atom_site_aniso_U_22
_atom_site_aniso_U_33
_atom_site_aniso_U_23
_atom_site_aniso_U_13
_atom_site_aniso_U_12
Cu1 0.0345(2) 0.02770(17) 0.02406(18) -0.00188(12) 0.00749(13) -0.00141(13)
O1 0.0556(13) 0.0387(10) 0.0327(11) -0.0064(9) 0.0167(9) -0.0103(9)
O2 0.0758(18) 0.0416(13) 0.0354(13) 0.0006(10) 0.0171(11) -0.0021(12)
O3 0.0552(14) 0.0392(11) 0.0432(13) -0.0035(9) 0.0002(10) 0.0104(10)
O4 0.0574(17) 0.0586(17) 0.0755(19) -0.0026(14) -0.0002(13) 0.0183(13)
N1 0.0522(16) 0.0323(12) 0.0317(13) -0.0055(10) 0.0114(11) -0.0060(10)
N2 0.0319(13) 0.0484(13) 0.0382(14) -0.0082(11) 0.0027(11) 0.0012(10)
N3 0.0329(13) 0.0345(11) 0.0236(11) 0.0019(9) 0.0032(9) 0.0014(9)
N4 0.0346(13) 0.0309(11) 0.0290(12) -0.0014(9) 0.0038(9) 0.0015(9)
C1 0.058(2) 0.0440(16) 0.0293(16) 0.0074(13) 0.0082(14) 0.0146(15)
C2 0.075(2) 0.0375(15) 0.0342(17) 0.0060(13) 0.0056(16) 0.0185(15)
C3 0.083(3) 0.0277(14) 0.0367(17) 0.0023(12) 0.0110(16) -0.0014(14)
C4 0.0492(18) 0.0362(14) 0.0308(15) -0.0056(12) 0.0084(13) 0.0035(12)
C5 0.0396(16) 0.0404(15) 0.0259(14) -0.0027(11) 0.0066(12) 0.0073(12)
C6 0.0339(15) 0.0450(15) 0.0320(15) 0.0045(12) 0.0071(12) -0.0047(12)
C7 0.0428(17) 0.0402(15) 0.0346(16) 0.0043(12) 0.0048(13) -0.0094(12)
C8 0.0433(17) 0.0337(14) 0.0360(16) -0.0023(12) 0.0023(13) -0.0058(12)
C9 0.0449(17) 0.0340(14) 0.0358(16) -0.0071(12) 0.0083(13) 0.0024(12)
C10 0.0474(18) 0.0416(15) 0.0290(15) -0.0081(12) 0.0108(13) -0.0021(13)
C11 0.0429(17) 0.0403(15) 0.0304(15) -0.0012(12) 0.0141(13) 0.0033(12)
C12 0.0455(18) 0.0365(15) 0.0416(17) 0.0000(13) -0.0008(14) 0.0122(13)
C13 0.0375(17) 0.0580(19) 0.0445(18) -0.0089(15) -0.0020(14) 0.0144(14)
C14 0.0338(18) 0.074(2) 0.057(2) -0.0203(18) 0.0056(15) -0.0110(16)
C15 0.050(2) 0.062(2) 0.061(2) -0.0246(18) 0.0144(17) -0.0258(17)
C16 0.064(2) 0.0429(17) 0.051(2) -0.0134(15) 0.0185(17) -0.0209(16)
C17 0.0415(16) 0.0443(15) 0.0252(14) 0.0033(12) 0.0017(12) 0.0031(13)
C18 0.0430(18) 0.0547(17) 0.0282(15) -0.0045(13) -0.0051(13) 0.0055(14)
Cl1 0.0367(4) 0.0527(4) 0.0314(4) 0.0002(3) 0.0023(3) -0.0023(3)
O5 0.0579(16) 0.112(2) 0.0501(15) 0.0308(15) 0.0101(12) 0.0114(15)
O6 0.0561(17) 0.124(2) 0.0665(18) -0.0314(17) 0.0034(14) -0.0291(16)
O7 0.0433(13) 0.0807(16) 0.0453(13) -0.0060(12) 0.0114(10) -0.0078(11)
O8 0.0591(17) 0.0577(15) 0.116(3) 0.0064(15) 0.0087(16) 0.0072(12)
Cl2 0.0421(4) 0.0480(4) 0.0345(4) -0.0054(3) 0.0022(3) -0.0021(3)
O9 0.0529(16) 0.099(2) 0.118(3) -0.073(2) 0.0133(16) -0.0142(15)
O10 0.0770(19) 0.098(2) 0.0588(17) 0.0304(15) 0.0141(14) 0.0068(16)
O11 0.0615(16) 0.0632(16) 0.091(2) -0.0108(14) 0.0070(14) -0.0233(13)
O12 0.0749(19) 0.124(3) 0.0573(17) 0.0229(17) 0.0093(14) 0.0444(18)
O1S 0.080(3) 0.077(2) 0.126(3) -0.003(2) 0.059(2) 0.0018(19)
O2S 0.079(2) 0.0579(17) 0.089(3) -0.0092(17) 0.030(2) -0.0108(16)

loop_
_atom_type_symbol
_atom_type_description
_atom_type_scat_dispersion_real
_atom_type_scat_dispersion_imag
_atom_type_scat_source
C C 0.0033 0.0016 'International Tables Vol C Tables 4.2.6.8 and 6.1.1.4'
H H 0.0000 0.0000 'International Tables Vol C Tables 4.2.6.8 and 6.1.1.4'
N N 0.0061 0.0033 'International Tables Vol C Tables 4.2.6.8 and 6.1.1.4'
O O 0.0106 0.0060 'International Tables Vol C Tables 4.2.6.8 and 6.1.1.4'
Cl Cl 0.1484 0.1585 'International Tables Vol C Tables 4.2.6.8 and 6.1.1.4'
Cu Cu 0.3201 1.2651 'International Tables Vol C Tables 4.2.6.8 and 6.1.1.4'

loop_
_geom_angle_atom_site_label_1
_geom_angle_atom_site_label_2
_geom_angle_atom_site_label_3
_geom_angle
_geom_angle_site_symmetry_1
_geom_angle_site_symmetry_3
_geom_angle_publ_flag
O1 Cu1 N1 87.06(9) . . ?
O1 Cu1 N3 171.95(8) . . ?
N1 Cu1 N3 86.97(9) . . ?
O1 Cu1 N4 92.33(8) . . ?
N1 Cu1 N4 179.26(9) . . ?
N3 Cu1 N4 93.68(9) . . ?
O1 Cu1 N2 100.54(9) . . ?
N1 Cu1 N2 94.19(10) . . ?
N3 Cu1 N2 85.28(9) . . ?
N4 Cu1 N2 85.51(9) . . ?
O1 Cu1 O3 83.16(8) . . ?
N1 Cu1 O3 87.13(9) . . ?
N3 Cu1 O3 91.15(8) . . ?
N4 Cu1 O3 93.22(8) . . ?
N2 Cu1 O3 176.12(8) . . ?
C11 O1 Cu1 122.94(19) . . ?
C11 O2 H2 112(3) . . ?
C1 O3 Cu1 122.1(2) . . ?
C1 O4 H4 103(4) . . ?
C4 N1 C16 110.8(2) . . ?
C4 N1 C3 110.9(2) . . ?
C16 N1 C3 104.1(2) . . ?
C4 N1 Cu1 107.01(16) . . ?
C16 N1 Cu1 110.56(18) . . ?
C3 N1 Cu1 113.61(17) . . ?
C13 N2 C18 113.0(3) . . ?
C13 N2 C14 109.7(2) . . ?
C18 N2 C14 111.9(2) . . ?
C13 N2 Cu1 102.71(18) . . ?
C18 N2 Cu1 106.60(18) . . ?
C14 N2 Cu1 112.6(2) . . ?
C17 N3 C5 111.2(2) . . ?
C17 N3 C6 109.5(2) . . ?
C5 N3 C6 108.0(2) . . ?
C17 N3 Cu1 109.47(17) . . ?
C5 N3 Cu1 105.05(16) . . ?
C6 N3 Cu1 113.53(16) . . ?
C9 N4 C8 107.7(2) . . ?
C9 N4 C12 106.6(2) . . ?
C8 N4 C12 110.4(2) . . ?
C9 N4 Cu1 112.41(16) . . ?
C8 N4 Cu1 112.54(16) . . ?
C12 N4 Cu1 107.01(16) . . ?
O3 C1 O4 122.7(3) . . ?
O3 C1 C2 124.7(3) . . ?
O4 C1 C2 112.6(3) . . ?
C1 C2 C3 115.9(3) . . ?
C1 C2 H2A 108.3 . . ?
C3 C2 H2A 108.3 . . ?
C1 C2 H2B 108.3 . . ?
C3 C2 H2B 108.3 . . ?
H2A C2 H2B 107.4 . . ?
C2 C3 N1 118.7(2) . . ?
C2 C3 H3A 107.6 . . ?
N1 C3 H3A 107.6 . . ?
C2 C3 H3B 107.6 . . ?
N1 C3 H3B 107.6 . . ?
H3A C3 H3B 107.1 . . ?
N1 C4 C5 111.2(2) . . ?
N1 C4 H4A 109.4 . . ?
C5 C4 H4A 109.4 . . ?
N1 C4 H4B 109.4 . . ?
C5 C4 H4B 109.4 . . ?
H4A C4 H4B 108.0 . . ?
N3 C5 C4 112.0(2) . . ?
N3 C5 H5A 109.2 . . ?
C4 C5 H5A 109.2 . . ?
N3 C5 H5B 109.2 . . ?
C4 C5 H5B 109.2 . . ?
H5A C5 H5B 107.9 . . ?
N3 C6 C7 115.5(2) . . ?
N3 C6 H6A 108.4 . . ?
C7 C6 H6A 108.4 . . ?
N3 C6 H6B 108.4 . . ?
C7 C6 H6B 108.4 . . ?
H6A C6 H6B 107.5 . . ?
C6 C7 C8 116.2(2) . . ?
C6 C7 H7A 108.2 . . ?
C8 C7 H7A 108.2 . . ?
C6 C7 H7B 108.2 . . ?
C8 C7 H7B 108.2 . . ?
H7A C7 H7B 107.4 . . ?
N4 C8 C7 116.2(2) . . ?
N4 C8 H8A 108.2 . . ?
C7 C8 H8A 108.2 . . ?
N4 C8 H8B 108.2 . . ?
C7 C8 H8B 108.2 . . ?
H8A C8 H8B 107.4 . . ?
N4 C9 C10 115.8(2) . . ?
N4 C9 H9A 108.3 . . ?
C10 C9 H9A 108.3 . . ?
N4 C9 H9B 108.3 . . ?
C10 C9 H9B 108.3 . . ?
H9A C9 H9B 107.4 . . ?
C11 C10 C9 110.5(2) . . ?
C11 C10 H10A 109.6 . . ?
C9 C10 H10A 109.6 . . ?
C11 C10 H10B 109.6 . . ?
C9 C10 H10B 109.6 . . ?
H10A C10 H10B 108.1 . . ?
O1 C11 O2 121.7(3) . . ?
O1 C11 C10 122.2(3) . . ?
O2 C11 C10 116.0(3) . . ?
N4 C12 C13 111.8(2) . . ?
N4 C12 H12A 109.3 . . ?
C13 C12 H12A 109.3 . . ?
N4 C12 H12B 109.3 . . ?
C13 C12 H12B 109.3 . . ?
H12A C12 H12B 107.9 . . ?
N2 C13 C12 111.7(2) . . ?
N2 C13 H13A 109.3 . . ?
C12 C13 H13A 109.3 . . ?
N2 C13 H13B 109.3 . . ?
C12 C13 H13B 109.3 . . ?
H13A C13 H13B 107.9 . . ?
N2 C14 C15 114.3(3) . . ?
N2 C14 H14A 108.7 . . ?
C15 C14 H14A 108.7 . . ?
N2 C14 H14B 108.7 . . ?
C15 C14 H14B 108.7 . . ?
H14A C14 H14B 107.6 . . ?
C14 C15 C16 117.1(3) . . ?
C14 C15 H15A 108.0 . . ?
C16 C15 H15A 108.0 . . ?
C14 C15 H15B 108.0 . . ?
C16 C15 H15B 108.0 . . ?
H15A C15 H15B 107.3 . . ?
N1 C16 C15 118.3(3) . . ?
N1 C16 H16A 107.7 . . ?
C15 C16 H16A 107.7 . . ?
N1 C16 H16B 107.7 . . ?
C15 C16 H16B 107.7 . . ?
H16A C16 H16B 107.1 . . ?
N3 C17 C18 115.5(2) . . ?
N3 C17 H17A 108.4 . . ?
C18 C17 H17A 108.4 . . ?
N3 C17 H17B 108.4 . . ?
C18 C17 H17B 108.4 . . ?
H17A C17 H17B 107.5 . . ?
N2 C18 C17 114.1(2) . . ?
N2 C18 H18A 108.7 . . ?
C17 C18 H18A 108.7 . . ?
N2 C18 H18B 108.7 . . ?
C17 C18 H18B 108.7 . . ?
H18A C18 H18B 107.6 . . ?
O5 Cl1 O6 109.65(19) . . ?
O5 Cl1 O8 110.16(19) . . ?
O6 Cl1 O8 108.0(2) . . ?
O5 Cl1 O7 110.27(15) . . ?
O6 Cl1 O7 110.03(16) . . ?
O8 Cl1 O7 108.65(16) . . ?
O9 Cl2 O10 112.4(2) . . ?
O9 Cl2 O11 108.04(16) . . ?
O10 Cl2 O11 109.66(18) . . ?
O9 Cl2 O12 109.5(2) . . ?
O10 Cl2 O12 106.92(17) . . ?
O11 Cl2 O12 110.4(2) . . ?
H1SA O1S H1SB 105(6) . . ?
H2SA O2S H2SB 112(5) . . ?

loop_
_geom_bond_atom_site_label_1
_geom_bond_atom_site_label_2
_geom_bond_distance
_geom_bond_site_symmetry_2
_geom_bond_publ_flag
Cu1 O1 2.0323(19) . ?
Cu1 N1 2.064(2) . ?
Cu1 N3 2.065(2) . ?
Cu1 N4 2.068(2) . ?
Cu1 N2 2.204(3) . ?
Cu1 O3 2.485(2) . ?
O1 C11 1.230(3) . ?
O2 C11 1.295(4) . ?
O2 H2 0.74(4) . ?
O3 C1 1.212(4) . ?
O4 C1 1.317(4) . ?
O4 H4 0.77(5) . ?
N1 C4 1.487(4) . ?
N1 C16 1.506(4) . ?
N1 C3 1.512(4) . ?
N2 C13 1.475(4) . ?
N2 C18 1.478(4) . ?
N2 C14 1.484(4) . ?
N3 C17 1.489(3) . ?
N3 C5 1.493(3) . ?
N3 C6 1.502(3) . ?
N4 C9 1.488(4) . ?
N4 C8 1.494(4) . ?
N4 C12 1.497(4) . ?
C1 C2 1.491(4) . ?
C2 C3 1.507(5) . ?
C2 H2A 0.9800 . ?
C2 H2B 0.9800 . ?
C3 H3A 0.9800 . ?
C3 H3B 0.9800 . ?
C4 C5 1.507(4) . ?
C4 H4A 0.9800 . ?
C4 H4B 0.9800 . ?
C5 H5A 0.9800 . ?
C5 H5B 0.9800 . ?
C6 C7 1.510(4) . ?
C6 H6A 0.9800 . ?
C6 H6B 0.9800 . ?
C7 C8 1.521(4) . ?
C7 H7A 0.9800 . ?
C7 H7B 0.9800 . ?
C8 H8A 0.9800 . ?
C8 H8B 0.9800 . ?
C9 C10 1.526(4) . ?
C9 H9A 0.9800 . ?
C9 H9B 0.9800 . ?
C10 C11 1.485(4) . ?
C10 H10A 0.9800 . ?
C10 H10B 0.9800 . ?
C12 C13 1.516(4) . ?
C12 H12A 0.9800 . ?
C12 H12B 0.9800 . ?
C13 H13A 0.9800 . ?
C13 H13B 0.9800 . ?
C14 C15 1.510(5) . ?
C14 H14A 0.9800 . ?
C14 H14B 0.9800 . ?
C15 C16 1.521(5) . ?
C15 H15A 0.9800 . ?
C15 H15B 0.9800 . ?
C16 H16A 0.9800 . ?
C16 H16B 0.9800 . ?
C17 C18 1.530(4) . ?
C17 H17A 0.9800 . ?
C17 H17B 0.9800 . ?
C18 H18A 0.9800 . ?
C18 H18B 0.9800 . ?
Cl1 O5 1.402(2) . ?
Cl1 O6 1.422(3) . ?
Cl1 O8 1.422(3) . ?
Cl1 O7 1.438(2) . ?
Cl2 O9 1.397(2) . ?
Cl2 O10 1.409(3) . ?
Cl2 O11 1.419(3) . ?
Cl2 O12 1.426(3) . ?
O1S H1SA 0.82(5) . ?
O1S H1SB 0.65(6) . ?
O2S H2SA 0.87(5) . ?
O2S H2SB 0.80(4) . ?

loop_
_geom_hbond_atom_site_label_D
_geom_hbond_atom_site_label_H
_geom_hbond_atom_site_label_A
_geom_hbond_distance_DH
_geom_hbond_distance_HA
_geom_hbond_distance_DA
_geom_hbond_angle_DHA
_geom_hbond_site_symmetry_A
O2S H2SB O1S 0.80(4) 1.90(4) 2.690(7) 174(4) 2_646
O2S H2SA O11 0.87(5) 2.12(5) 2.958(4) 160(4) .
O1S H1SB O12 0.65(6) 2.53(6) 3.119(5) 151(7) 2_556
O1S H1SB O10 0.65(6) 2.42(6) 3.011(5) 151(7) 2_556
O1S H1SA O7 0.82(5) 2.08(5) 2.902(5) 176(5) .
O4 H4 O8 0.77(5) 1.99(5) 2.731(4) 159(5) .
O2 H2 O2S 0.74(4) 1.83(4) 2.569(4) 173(4) 1_455
